data_2208683
loop_
_publ_author_name
' Zhi-Feng Li'
'Chun-Xiang Wang'
'Ping Wang'
'Qing-Hua Zhang'

_publ_section_title
;Poly[[bis[pentaaquagadolinium(III)]-\m~4~-benzene-1,2,3,4,5,6-hexacarboxylato]
 tetrahydrate]
;
_journal_coeditor_code NG2024
_journal_issue 4
_journal_name_full 'Acta Crystallographica Section E'
_journal_page_first m914
_journal_page_last m915
_journal_paper_doi 10.1107/S1600536806010981
_journal_volume 62
_journal_year 2006
_chemical_formula_iupac '[Gd2 (C12 O12) (H2 O)10], 4H2 O'
_chemical_formula_moiety 'C6 H10 Gd O11, 2H2 O'
_chemical_formula_sum 'C6 H14 Gd O13'
_chemical_formula_weight 451.42
_chemical_name_systematic
;
 <i>catena</i>-Poly[[bis[pentaaquagadolinium(III)]-\m-benzenehexacarboxylato]
tetrahydrate]
;
_space_group_IT_number 14
_symmetry_cell_setting monoclinic
_symmetry_space_group_name_Hall '-P 2yn'
_symmetry_space_group_name_H-M 'P 1 21/n 1'
_atom_sites_solution_hydrogens geom
_atom_sites_solution_primary direct
_atom_sites_solution_secondary difmap
_audit_creation_method SHELXL-97
_cell_angle_alpha 90.00
_cell_angle_beta 100.337(2)
_cell_angle_gamma 90.00
_cell_formula_units_Z 4
_cell_length_a 8.5100(10)
_cell_length_b 9.2770(10)
_cell_length_c 16.464(2)
_cell_measurement_reflns_used 156
_cell_measurement_temperature 295(2)
_cell_measurement_theta_max 26.5
_cell_measurement_theta_min 1.8
_cell_volume 1278.7(3)
_computing_cell_refinement 'SAINT (Bruker, 2004)'
_computing_data_collection 'SMART (Bruker, 2004)'
_computing_data_reduction SAINT
_computing_molecular_graphics 'SHELXTL (Bruker, 2004)'
_computing_publication_material SHELXTL
_computing_structure_refinement 'SHELXL97 (Sheldrick, 1997)'
_computing_structure_solution 'SHELXS97 (Sheldrick, 1997)'
_diffrn_ambient_temperature 290(2)
_diffrn_measured_fraction_theta_full 0.985
_diffrn_measured_fraction_theta_max 0.985
_diffrn_measurement_device_type 'Bruker SMART APEXII CCD area-detector'
_diffrn_measurement_method '\f and \w scans'
_diffrn_radiation_monochromator graphite
_diffrn_radiation_source 'fine-focus sealed tube'
_diffrn_radiation_type MoK\a
_diffrn_radiation_wavelength 0.71073
_diffrn_reflns_av_R_equivalents 0.0142
_diffrn_reflns_av_sigmaI/netI 0.0174
_diffrn_reflns_limit_h_max 10
_diffrn_reflns_limit_h_min -10
_diffrn_reflns_limit_k_max 12
_diffrn_reflns_limit_k_min -11
_diffrn_reflns_limit_l_max 21
_diffrn_reflns_limit_l_min -8
_diffrn_reflns_number 6721
_diffrn_reflns_theta_full 26.75
_diffrn_reflns_theta_max 26.75
_diffrn_reflns_theta_min 2.51
_diffrn_standards_decay_% 0
_diffrn_standards_interval_count 0
_diffrn_standards_interval_time 0
_diffrn_standards_number 0
_exptl_absorpt_coefficient_mu 5.255
_exptl_absorpt_correction_T_max 0.663
_exptl_absorpt_correction_T_min 0.479
_exptl_absorpt_correction_type multi-scan
_exptl_absorpt_process_details '(SADABS; Sheldrick, 1996)'
_exptl_crystal_colour colorless
_exptl_crystal_density_diffrn 2.345
_exptl_crystal_density_method 'not measured'
_exptl_crystal_description column
_exptl_crystal_F_000 872
_exptl_crystal_size_max 0.21
_exptl_crystal_size_mid 0.12
_exptl_crystal_size_min 0.08
_refine_diff_density_max 0.884
_refine_diff_density_min -0.644
_refine_ls_extinction_coef 0.0016(4)
_refine_ls_extinction_expression Fc^*^=kFc[1+0.001xFc^2^\l^3^/sin(2\q)]^-1/4^
_refine_ls_extinction_method SHELXL97
_refine_ls_goodness_of_fit_ref 1.017
_refine_ls_hydrogen_treatment constr
_refine_ls_matrix_type full
_refine_ls_number_parameters 182
_refine_ls_number_reflns 2701
_refine_ls_number_restraints 0
_refine_ls_restrained_S_all 1.017
_refine_ls_R_factor_all 0.0319
_refine_ls_R_factor_gt 0.0292
_refine_ls_shift/su_max 0.001
_refine_ls_shift/su_mean 0.000
_refine_ls_structure_factor_coef Fsqd
_refine_ls_weighting_details 'calc w=1/[\s^2^(Fo^2^)+(0.0525P)^2^+5.4257P] where P=(Fo^2^+2Fc^2^)/3'
_refine_ls_weighting_scheme calc
_refine_ls_wR_factor_gt 0.0819
_refine_ls_wR_factor_ref 0.0833
_reflns_number_gt 2448
_reflns_number_total 2701
_reflns_threshold_expression I>2\s(I)
_cod_data_source_file ng2024.cif
_cod_data_source_block I
_cod_original_sg_symbol_H-M P21/n
_cod_database_code 2208683
_cod_database_fobs_code 2208683

loop_
_symmetry_equiv_pos_as_xyz
'x, y, z'
'-x+1/2, y+1/2, -z+1/2'
'-x, -y, -z'
'x-1/2, -y-1/2, z-1/2'

loop_
_atom_site_type_symbol
_atom_site_label
_atom_site_fract_x
_atom_site_fract_y
_atom_site_fract_z
_atom_site_U_iso_or_equiv
_atom_site_adp_type
_atom_site_calc_flag
_atom_site_occupancy
Gd Gd -0.05324(2) 0.59001(2) 0.667158(12) 0.01995(12) Uani d 1
O O1 0.1852(4) 0.5669(4) 0.6178(2) 0.0299(8) Uani d 1
O O2 0.4165(5) 0.5717(5) 0.7063(2) 0.0382(9) Uani d 1
C C1 0.4206(5) 0.5267(5) 0.5654(3) 0.0169(8) Uani d 1
C C2 0.3342(5) 0.5584(5) 0.6365(3) 0.0207(9) Uani d 1
O O3 0.4905(4) 0.8469(4) 0.5994(3) 0.0394(9) Uani d 1
O O4 0.7180(4) 0.7444(4) 0.6598(2) 0.0259(7) Uani d 1
C C3 0.5467(5) 0.6161(5) 0.5529(3) 0.0179(8) Uani d 1
C C4 0.5875(5) 0.7462(5) 0.6083(3) 0.0211(9) Uani d 1
O O5 0.7522(4) 0.7519(4) 0.4075(2) 0.0294(8) Uani d 1
O O6 0.8876(4) 0.6851(4) 0.5296(2) 0.0256(7) Uani d 1
C C5 0.6271(5) 0.5886(4) 0.4872(3) 0.0175(8) Uani d 1
C C6 0.7652(5) 0.6827(5) 0.4731(3) 0.0192(8) Uani d 1
O O7 -0.0098(7) 0.6526(9) 0.8096(3) 0.0224(2) Uani d 1
O O8 0.0840(6) 0.3877(7) 0.7411(4) 0.0253(2) Uani d 1
O O9 0.0609(5) 0.8275(5) 0.6812(3) 0.0255(10) Uani d 1
O O10 -0.2596(4) 0.4643(5) 0.7233(2) 0.0261(9) Uani d 1
O O11 -0.1150(5) 0.3868(4) 0.5779(2) 0.0232(8) Uani d 1
O O12 0.038(3) 0.0217(16) 0.5695(8) 0.0248(2) Uani d 1
O O13 0.6993(8) 0.1409(8) 0.5667(4) 0.0290(11) Uani d 1
H H7A -0.0793 0.6303 0.8359 0.050 Uiso d 1
H H7B 0.0342 0.7299 0.8229 0.050 Uiso d 1
H H8A 0.0910 0.3116 0.7167 0.050 Uiso d 1
H H8B 0.0384 0.3699 0.7798 0.050 Uiso d 1
H H9A 0.1031 0.8729 0.7221 0.050 Uiso d 1
H H9B 0.1485 0.7932 0.6782 0.050 Uiso d 1
H H10A -0.3426 0.5077 0.7254 0.050 Uiso d 1
H H10B -0.2410 0.4019 0.7590 0.050 Uiso d 1
H H11A -0.1722 0.3169 0.5818 0.050 Uiso d 1
H H11B -0.0983 0.3895 0.5304 0.050 Uiso d 1
H H12A 0.0980 0.0913 0.5789 0.050 Uiso d 1
H H12B 0.0085 0.0306 0.6140 0.050 Uiso d 1
H H13A 0.6451 0.1400 0.5202 0.050 Uiso d 1
H H13B 0.7617 0.0794 0.5559 0.050 Uiso d 1

loop_
_atom_site_aniso_label
_atom_site_aniso_U_11
_atom_site_aniso_U_22
_atom_site_aniso_U_33
_atom_site_aniso_U_12
_atom_site_aniso_U_13
_atom_site_aniso_U_23
Gd 0.01159(15) 0.03111(17) 0.01736(16) -0.00075(8) 0.00315(9) 0.00214(8)
O1 0.0154(16) 0.043(2) 0.0335(19) 0.0004(14) 0.0121(14) -0.0032(15)
O2 0.031(2) 0.064(3) 0.0192(17) -0.0048(17) 0.0043(15) -0.0066(16)
C1 0.0110(18) 0.023(2) 0.0175(19) 0.0024(15) 0.0030(14) 0.0003(16)
C2 0.018(2) 0.022(2) 0.022(2) -0.0028(17) 0.0069(17) -0.0015(17)
O3 0.032(2) 0.034(2) 0.046(2) 0.0121(16) -0.0065(16) -0.0157(18)
O4 0.0181(15) 0.0292(17) 0.0274(16) -0.0006(12) -0.0015(12) -0.0093(13)
C3 0.0119(18) 0.024(2) 0.017(2) 0.0016(15) 0.0004(15) -0.0005(16)
C4 0.018(2) 0.025(2) 0.021(2) 0.0009(17) 0.0058(16) -0.0034(17)
O5 0.0229(16) 0.0368(19) 0.0268(17) -0.0047(14) 0.0009(13) 0.0098(15)
O6 0.0165(15) 0.0372(18) 0.0218(16) -0.0098(13) -0.0008(12) 0.0041(13)
C5 0.0119(19) 0.022(2) 0.018(2) 0.0000(14) 0.0021(16) 0.0017(15)
C6 0.0141(19) 0.024(2) 0.020(2) -0.0013(16) 0.0027(16) -0.0012(16)
O7 0.0241(3) 0.033(7) 0.0237(17) 0.0058(4) 0.0004(13) -0.0052(3)
O8 0.0237(3) 0.024(4) 0.021(5) 0.011(4) 0.006(3) -0.001(4)
O9 0.036(2) 0.045(2) 0.059(3) -0.0135(18) 0.0100(19) -0.024(2)
O10 0.0190(16) 0.048(2) 0.042(2) -0.0006(16) 0.0081(15) 0.0226(18)
O11 0.033(2) 0.0345(19) 0.035(2) -0.0052(15) 0.0122(16) -0.0033(15)
O12 0.0216(5) 0.0214(14) 0.0127(12) -0.0058(12) -0.0021(2) -0.0015(11)
O13 0.0211(16) 0.027(4) 0.0217(4) -0.0091(4) 0.0005(3) -0.0032(4)

loop_
_atom_type_symbol
_atom_type_description
_atom_type_scat_dispersion_real
_atom_type_scat_dispersion_imag
_atom_type_scat_source
C C 0.0033 0.0016 'International Tables Vol C Tables 4.2.6.8 and 6.1.1.4'
H H 0.0000 0.0000 'International Tables Vol C Tables 4.2.6.8 and 6.1.1.4'
O O 0.0106 0.0060 'International Tables Vol C Tables 4.2.6.8 and 6.1.1.4'
Gd Gd -0.1653 3.9035 'International Tables Vol C Tables 4.2.6.8 and 6.1.1.4'

loop_
_geom_angle_atom_site_label_1
_geom_angle_atom_site_label_2
_geom_angle_atom_site_label_3
_geom_angle_site_symmetry_1
_geom_angle_site_symmetry_3
_geom_angle
O1 Gd O7 . . 112.05(16)
O1 Gd O11 . . 79.75(13)
O7 Gd O11 . . 140.9(2)
O1 Gd O6 . 1_455 75.69(12)
O7 Gd O6 . 1_455 144.1(2)
O11 Gd O6 . 1_455 73.95(13)
O1 Gd O9 . . 75.83(14)
O7 Gd O9 . . 72.1(2)
O11 Gd O9 . . 145.40(14)
O6 Gd O9 1_455 . 76.51(14)
O1 Gd O4 . 1_455 141.90(12)
O7 Gd O4 . 1_455 83.4(2)
O11 Gd O4 . 1_455 110.63(12)
O6 Gd O4 1_455 1_455 72.67(12)
O9 Gd O4 . 1_455 76.61(13)
O1 Gd O8 . . 74.44(17)
O7 Gd O8 . . 73.6(3)
O11 Gd O8 . . 74.4(2)
O6 Gd O8 1_455 . 139.5(2)
O9 Gd O8 . . 120.81(19)
O4 Gd O8 1_455 . 143.25(17)
O1 Gd O10 . . 145.60(13)
O7 Gd O10 . . 74.76(16)
O11 Gd O10 . . 76.14(14)
O6 Gd O10 1_455 . 119.53(11)
O9 Gd O10 . . 135.44(15)
O4 Gd O10 1_455 . 70.75(12)
O8 Gd O10 . . 75.67(15)
O1 Gd H9B . . 58.1
O7 Gd H9B . . 76.4
O11 Gd H9B . . 134.6
C2 O1 Gd . . 145.9(3)
C5 C1 C3 3_666 . 120.7(4)
C5 C1 C2 3_666 . 120.1(4)
C3 C1 C2 . . 119.2(4)
O2 C2 O1 . . 126.9(4)
O2 C2 C1 . . 117.5(4)
O1 C2 C1 . . 115.6(4)
C4 O4 Gd . 1_655 130.2(3)
C1 C3 C5 . . 119.9(4)
C1 C3 C4 . . 118.9(4)
C5 C3 C4 . . 121.2(4)
O3 C4 O4 . . 125.0(4)
O3 C4 C3 . . 117.0(4)
O4 C4 C3 . . 118.0(4)
C6 O6 Gd . 1_655 133.9(3)
C1 C5 C3 3_666 . 119.5(4)
C1 C5 C6 3_666 . 119.7(4)
C3 C5 C6 . . 120.9(4)
O5 C6 O6 . . 124.2(4)
O5 C6 C5 . . 118.7(4)
O6 C6 C5 . . 117.1(4)
Gd O7 H7A . . 117.4
Gd O7 H7B . . 117.3
H7A O7 H7B . . 114.7
Gd O8 H8A . . 119.5
Gd O8 H8B . . 107.1
H8A O8 H8B . . 107.1
Gd O9 H9A . . 131.4
Gd O9 H9B . . 89.8
H9A O9 H9B . . 88.8
Gd O10 H10B . . 123.6
Gd O10 H10A . . 117.9
H10B O10 H10A . . 111.9
Gd O11 H11B . . 120.3
Gd O11 H11A . . 130.0

loop_
_geom_bond_atom_site_label_1
_geom_bond_atom_site_label_2
_geom_bond_site_symmetry_2
_geom_bond_distance
_geom_bond_publ_flag
Gd O1 . 2.327(3) yes
Gd O4 1_455 2.402(3) yes
Gd O6 1_455 2.398(3) yes
Gd O7 . 2.380(5) yes
Gd O8 . 2.421(5) yes
Gd O9 . 2.402(4) yes
Gd O10 . 2.425(3) yes
Gd O11 . 2.391(4) yes
O1 C2 . 1.252(6) ?
O2 C2 . 1.240(6) ?
C1 C5 3_666 1.391(6) ?
C1 C3 . 1.400(6) ?
C1 C2 . 1.519(6) ?
O3 C4 . 1.238(6) ?
O4 C4 . 1.270(5) ?
C3 C5 . 1.403(6) ?
C3 C4 . 1.515(6) ?
O5 C6 . 1.243(5) ?
O6 C6 . 1.267(5) ?
C5 C1 3_666 1.391(6) ?
C5 C6 . 1.515(6) ?
O7 H7A . 0.820 ?
O7 H7B . 0.820 ?
O8 H8A . 0.820 ?
O8 H8B . 0.820 ?
O9 H9A . 0.820 ?
O9 H9B . 0.820 ?
O10 H10B . 0.820 ?
O10 H10A . 0.820 ?
O11 H11B . 0.820 ?
O11 H11A . 0.820 ?
O12 H12A . 0.820 ?
O12 H12B . 0.820 ?
O13 H13B . 0.820 ?
O13 H13A . 0.820 ?

loop_
_geom_hbond_atom_site_label_D
_geom_hbond_atom_site_label_H
_geom_hbond_atom_site_label_A
_geom_hbond_site_symmetry_A
_geom_hbond_distance_DH
_geom_hbond_distance_HA
_geom_hbond_distance_DA
_geom_hbond_angle_DHA
_geom_hbond_publ_flag
O7 H7A O13 2_556 0.82 2.05 2.818(8) 155 yes
O8 H8B O3 2_546 0.82 2.06 2.835(4) 158 yes
O9 H9A O2 2_556 0.82 2.21 2.911(3) 143 yes
O10 H10A O2 1_455 0.82 2.10 2.897(3) 163 yes
O10 H10B O4 2_546 0.82 1.97 2.783(5) 174 yes
O11 H11A O13 1_455 0.82 1.96 2.762(7) 167 yes
O11 H11B O1 3_566 0.82 2.45 3.199(5) 152 yes
O12 H12A O5 3_666 0.82 1.92 2.740(10) 175 yes
O13 H13A O3 3_666 0.82 2.10 2.919(4) 176 yes
O13 H13B O12 1_655 0.82 2.38 3.08(2) 143 yes

loop_
_geom_torsion_atom_site_label_1
_geom_torsion_atom_site_label_2
_geom_torsion_atom_site_label_3
_geom_torsion_atom_site_label_4
_geom_torsion_site_symmetry_1
_geom_torsion_site_symmetry_4
_geom_torsion
O7 Gd O1 C2 . . 11.7(6)
O11 Gd O1 C2 . . -129.4(6)
O6 Gd O1 C2 1_455 . 154.7(6)
O9 Gd O1 C2 . . 75.3(6)
O4 Gd O1 C2 1_455 . 120.2(5)
O8 Gd O1 C2 . . -52.9(6)
O10 Gd O1 C2 . . -83.4(6)
Gd O1 C2 O2 . . -5.7(9)
Gd O1 C2 C1 . . 173.4(4)
C5 C1 C2 O2 3_666 . 128.3(5)
C3 C1 C2 O2 . . -52.7(6)
C5 C1 C2 O1 3_666 . -51.0(6)
C3 C1 C2 O1 . . 128.0(4)
C5 C1 C3 C5 3_666 . -0.6(7)
C2 C1 C3 C5 . . -179.6(4)
C5 C1 C3 C4 3_666 . 176.0(4)
C2 C1 C3 C4 . . -3.0(6)
Gd O4 C4 O3 1_655 . -164.5(4)
Gd O4 C4 C3 1_655 . 15.2(6)
C1 C3 C4 O3 . . -70.0(6)
C5 C3 C4 O3 . . 106.6(5)
C1 C3 C4 O4 . . 110.4(5)
C5 C3 C4 O4 . . -73.1(6)
C1 C3 C5 C1 . 3_666 0.6(7)
C4 C3 C5 C1 . 3_666 -175.9(4)
C1 C3 C5 C6 . . -179.3(4)
C4 C3 C5 C6 . . 4.2(6)
Gd O6 C6 O5 1_655 . 172.3(3)
Gd O6 C6 C5 1_655 . -7.8(6)
C1 C5 C6 O5 3_666 . 62.5(6)
C3 C5 C6 O5 . . -117.6(5)
C1 C5 C6 O6 3_666 . -117.4(5)
C3 C5 C6 O6 . . 62.5(6)
